data_4337208
loop_
_publ_author_name
'Otsubo, Kazuya'
'Kobayashi, Atsushi'
'Sugimoto, Kunihisa'
'Fujiwara, Akihiko'
'Kitagawa, Hiroshi'

_publ_section_title
;
 Variable-rung design for a mixed-valence two-legged ladder system
 situated in a dimensional crossover region.
;
_journal_issue 2
_journal_name_full 'Inorganic chemistry'
_journal_page_first 1229
_journal_page_last 1240
_journal_paper_doi 10.1021/ic402846v
_journal_volume 53
_journal_year 2014
_chemical_formula_moiety 'C21 H40 Cl6 N10 O17 Pt2 '
_chemical_formula_sum 'C21 H40 Cl6 N10 O17 Pt2'
_chemical_formula_weight 1307.50
_space_group_IT_number 2
_symmetry_cell_setting triclinic
_symmetry_Int_Tables_number 2
_symmetry_space_group_name_Hall '-P 1'
_symmetry_space_group_name_H-M 'P -1'
_atom_sites_solution_hydrogens geom
_atom_sites_solution_primary direct
_atom_sites_solution_secondary difmap
_audit_creation_method SHELXL-97
_cell_angle_alpha 90.0170(10)
_cell_angle_beta 90.0110(10)
_cell_angle_gamma 90.0440(10)
_cell_formula_units_Z 4
_cell_length_a 9.1522(13)
_cell_length_b 10.9649(16)
_cell_length_c 38.500(5)
_cell_measurement_reflns_used 9954
_cell_measurement_temperature 100(2)
_cell_measurement_theta_max 28.02
_cell_measurement_theta_min 2.29
_cell_volume 3863.6(9)
_computing_cell_refinement 'APEX2 (Bruker, 2006)'
_computing_data_collection 'APEX2 (Bruker, 2006)'
_computing_data_reduction 'CrystalStructure 3.8.0'
_computing_publication_material 'CrystalStructure 3.8.0'
_computing_structure_refinement 'SHELXL (Sheldrick, 1997)'
_computing_structure_solution 'SIR2004 (Giacovazzo, 2005)'
_diffrn_ambient_temperature 100(2)
_diffrn_detector_area_resol_mean 8.333
_diffrn_measured_fraction_theta_full 0.953
_diffrn_measured_fraction_theta_max 0.953
_diffrn_measurement_device_type 'Bruker SMART APEXII CCD detector'
_diffrn_measurement_method 'phi and omega scans'
_diffrn_radiation_monochromator graphite
_diffrn_radiation_source 'rotating anode with a mirror focusing unit'
_diffrn_radiation_type MoK\a
_diffrn_radiation_wavelength 0.71073
_diffrn_reflns_av_R_equivalents 0.0274
_diffrn_reflns_av_sigmaI/netI 0.0326
_diffrn_reflns_limit_h_max 11
_diffrn_reflns_limit_h_min -11
_diffrn_reflns_limit_k_max 14
_diffrn_reflns_limit_k_min -14
_diffrn_reflns_limit_l_max 49
_diffrn_reflns_limit_l_min -49
_diffrn_reflns_number 42497
_diffrn_reflns_theta_full 27.50
_diffrn_reflns_theta_max 27.50
_diffrn_reflns_theta_min 1.06
_exptl_absorpt_coefficient_mu 7.732
_exptl_absorpt_correction_T_max 0.8012
_exptl_absorpt_correction_T_min 0.5867
_exptl_absorpt_correction_type multi-scan
_exptl_absorpt_process_details '(SADABS; Sheldrick, 1996)'
_exptl_crystal_colour yellow
_exptl_crystal_density_diffrn 2.248
_exptl_crystal_density_method 'not measured'
_exptl_crystal_description needle
_exptl_crystal_F_000 2520
_exptl_crystal_size_max 0.28
_exptl_crystal_size_mid 0.07
_exptl_crystal_size_min 0.03
_refine_diff_density_max 1.699
_refine_diff_density_min -2.163
_refine_diff_density_rms 0.168
_refine_ls_extinction_method none
_refine_ls_goodness_of_fit_ref 1.299
_refine_ls_hydrogen_treatment constr
_refine_ls_matrix_type full
_refine_ls_number_parameters 1060
_refine_ls_number_reflns 16909
_refine_ls_number_restraints 108
_refine_ls_restrained_S_all 1.294
_refine_ls_R_factor_all 0.0685
_refine_ls_R_factor_gt 0.0537
_refine_ls_shift/su_max 0.001
_refine_ls_shift/su_mean 0.000
_refine_ls_structure_factor_coef Fsqd
_refine_ls_weighting_details 'calc w=1/[\s^2^(Fo^2^)+(0.0000P)^2^+65.5749P] where P=(Fo^2^+2Fc^2^)/3'
_refine_ls_weighting_scheme calc
_refine_ls_wR_factor_gt 0.1088
_refine_ls_wR_factor_ref 0.1139
_reflns_number_gt 12580
_reflns_number_total 16909
_reflns_threshold_expression F^2^>2.0\s(F^2^)
_cod_data_source_file ic402846v_si_002.cif
_cod_data_source_block Compound_3
_cod_depositor_comments
;
The following automatic conversions were performed:
'_atom_site_symetry_multiplicity' tag replaced with
'_atom_site_symmetry_multiplicity'.

Automatic conversion script
Id: cif_correct_tags 1440 2010-10-19 06:21:57Z saulius 
;
_cod_original_cell_volume 3863.6(10)
_cod_original_formula_sum 'C21 H40 Cl6 N10 O17 Pt2 '
_cod_database_code 4337208

loop_
_symmetry_equiv_pos_site_id
_symmetry_equiv_pos_as_xyz
1 +X,+Y,+Z
2 -X,-Y,-Z

loop_
_atom_site_label
_atom_site_type_symbol
_atom_site_fract_x
_atom_site_fract_y
_atom_site_fract_z
_atom_site_U_iso_or_equiv
_atom_site_adp_type
_atom_site_occupancy
_atom_site_symmetry_multiplicity
_atom_site_calc_flag
_atom_site_refinement_flags
_atom_site_disorder_assembly
_atom_site_disorder_group
Pt1 Pt 0.12588(4) 0.49920(3) 0.355284(9) 0.01599(8) Uani 1 1 d . . .
Pt2 Pt 0.12588(4) 1.00082(3) 0.355291(9) 0.01595(8) Uani 1 1 d . . .
Pt3 Pt 0.62586(4) 0.50086(3) 0.144714(9) 0.01647(8) Uani 1 1 d . . .
Pt4 Pt 0.62591(4) 0.99921(3) 0.144718(9) 0.01637(8) Uani 1 1 d . . .
Cl1 Cl 0.1223(5) 0.7066(4) 0.35649(12) 0.0189(9) Uani 0.50 1 d P . .
Cl2 Cl 0.1213(5) 0.2838(5) 0.35539(12) 0.0177(9) Uani 0.50 1 d P . .
Cl3 Cl 0.1224(5) 0.7937(4) 0.35644(12) 0.0187(9) Uani 0.50 1 d P . .
Cl4 Cl 0.1212(5) 1.2167(5) 0.35537(12) 0.0173(9) Uani 0.50 1 d P . .
Cl5 Cl 0.6222(5) 0.2931(5) 0.14346(12) 0.0206(9) Uani 0.50 1 d P . .
Cl6 Cl 0.6210(5) 0.7175(6) 0.14458(12) 0.0183(10) Uani 0.50 1 d P . .
Cl7 Cl 0.6212(5) 0.7832(6) 0.14458(13) 0.0194(10) Uani 0.50 1 d P . .
Cl8 Cl 0.6224(5) 1.2070(5) 0.14343(12) 0.0210(9) Uani 0.50 1 d P . .
Cl9 Cl -0.4270(3) 0.2501(3) 0.37972(7) 0.0282(5) Uani 1 1 d . . .
Cl10 Cl -0.4822(3) 0.2498(2) 0.26903(6) 0.0293(5) Uani 1 1 d . . .
Cl11 Cl -0.0926(2) 0.7500(2) 0.45067(6) 0.0208(5) Uani 1 1 d . . .
Cl12 Cl -0.4471(3) 0.7499(2) 0.30390(7) 0.0278(5) Uani 1 1 d . . .
Cl13 Cl -0.9472(3) 0.2503(2) 0.19602(7) 0.0279(5) Uani 1 1 d . . .
Cl14 Cl -0.9826(3) 0.7500(2) 0.23089(6) 0.0300(5) Uani 1 1 d . . .
Cl15 Cl 0.0730(3) 0.7500(3) 0.12025(7) 0.0293(5) Uani 1 1 d . . .
Cl16 Cl 0.4074(2) 1.2500(2) 0.04937(6) 0.0208(5) Uani 1 1 d . . .
O1 O -0.4557(13) 0.2503(14) 0.4158(3) 0.086(4) Uani 1 1 d . . .
O2 O -0.4898(8) 0.1424(8) 0.3638(2) 0.044(2) Uani 1 1 d . . .
O3 O -0.4898(8) 0.3571(8) 0.3638(2) 0.042(2) Uani 1 1 d . . .
O4 O -0.2705(7) 0.2501(7) 0.3740(2) 0.0324(17) Uani 1 1 d . . .
O5 O -0.6270(10) 0.2501(9) 0.2843(2) 0.049(2) Uani 1 1 d . . .
O6 O -0.4942(8) 0.2502(6) 0.23108(17) 0.0233(14) Uani 1 1 d . . .
O7 O -0.4135(13) 0.3588(12) 0.2797(2) 0.080(4) Uani 1 1 d . . .
O8 O -0.4127(14) 0.1415(12) 0.2798(3) 0.082(4) Uani 1 1 d . . .
O9 O -0.1442(9) 0.7500(9) 0.4852(2) 0.048(2) Uani 1 1 d . A .
O10 O -0.2083(9) 0.7508(10) 0.4250(2) 0.050(2) Uani 1 1 d . A .
O11A O -0.0469(17) 0.8812(14) 0.4483(4) 0.0298(17) Uani 0.50 1 d P A 1
O11B O 0.0286(17) 0.8234(14) 0.4426(4) 0.0298(17) Uani 0.50 1 d P A 2
O12A O 0.0292(17) 0.6764(14) 0.4429(4) 0.0298(17) Uani 0.50 1 d P A 1
O12B O -0.0474(17) 0.6192(14) 0.4482(4) 0.0298(17) Uani 0.50 1 d P A 2
O13 O -0.4629(11) 0.6478(13) 0.3244(4) 0.111(6) Uani 1 1 d . . .
O14 O -0.5633(14) 0.7504(11) 0.2783(3) 0.073(3) Uani 1 1 d . . .
O15 O -0.4633(11) 0.8522(13) 0.3243(4) 0.118(7) Uani 1 1 d . . .
O16 O -0.3070(15) 0.7504(14) 0.2892(4) 0.113(6) Uani 1 1 d . . .
O17 O -0.9624(11) 0.1488(14) 0.1754(4) 0.123(7) Uani 1 1 d . . .
O18 O -0.9625(11) 0.3514(14) 0.1755(5) 0.121(7) Uani 1 1 d . . .
O19 O -1.0617(13) 0.2502(11) 0.2219(2) 0.071(3) Uani 1 1 d . . .
O20 O -0.8067(15) 0.2510(14) 0.2110(4) 0.115(6) Uani 1 1 d . . .
O21 O -0.9133(13) 0.6423(12) 0.2202(2) 0.080(4) Uani 1 1 d . . .
O22 O -1.1264(10) 0.7501(10) 0.2157(2) 0.051(2) Uani 1 1 d . . .
O23 O -0.9130(14) 0.8576(12) 0.2201(2) 0.082(4) Uani 1 1 d . . .
O24 O -0.9939(8) 0.7502(6) 0.26882(17) 0.0232(14) Uani 1 1 d . . .
O25 O 0.0106(8) 0.6426(8) 0.1362(2) 0.045(2) Uani 1 1 d . . .
O26 O 0.0436(13) 0.7495(15) 0.0841(3) 0.091(4) Uani 1 1 d . . .
O27 O 0.0104(8) 0.8572(8) 0.1362(2) 0.042(2) Uani 1 1 d . . .
O28 O 0.2298(7) 0.7506(7) 0.1260(2) 0.0328(17) Uani 1 1 d . . .
O29 O 0.2923(9) 1.2496(10) 0.0748(2) 0.050(2) Uani 1 1 d . B .
O30 O 0.3563(9) 1.2498(9) 0.0146(2) 0.046(2) Uani 1 1 d . B .
O31A O 0.4540(18) 1.3812(14) 0.0518(4) 0.0318(17) Uani 0.50 1 d P B 1
O31B O 0.5289(18) 1.3233(14) 0.0572(4) 0.0318(17) Uani 0.50 1 d P B 2
O32A O 0.5287(18) 1.1764(14) 0.0572(4) 0.0318(17) Uani 0.50 1 d P B 1
O32B O 0.4542(18) 1.1194(14) 0.0519(4) 0.0318(17) Uani 0.50 1 d P B 2
O33 O -0.5563(7) 0.7501(7) 0.06826(18) 0.0254(15) Uani 1 1 d DU . .
O34 O -0.0562(7) 0.2502(6) 0.43158(17) 0.0245(15) Uani 1 1 d DU . .
N1 N 0.2577(8) 0.4996(7) 0.39854(19) 0.0152(15) Uani 1 1 d . . .
N2 N -0.0659(9) 0.4984(8) 0.3828(2) 0.0237(18) Uani 1 1 d . . .
H5 H -0.0820 0.4225 0.3922 0.028 Uiso 1 1 calc R . .
H6 H -0.0617 0.5545 0.4005 0.028 Uiso 1 1 calc R . .
N3 N -0.0064(8) 0.5097(7) 0.3132(2) 0.0201(17) Uani 1 1 d . . .
H11 H -0.0135 0.5920 0.3076 0.024 Uiso 1 1 calc R . .
N4 N 0.2894(8) 0.4821(8) 0.3195(2) 0.0235(18) Uani 1 1 d . . .
H16 H 0.3599 0.5405 0.3232 0.028 Uiso 1 1 calc R . .
H17 H 0.3322 0.4065 0.3213 0.028 Uiso 1 1 calc R . .
N5 N 0.5200(10) 0.5299(8) 0.4870(2) 0.030(2) Uani 1 1 d . . .
N6 N 0.2579(8) 1.0012(6) 0.39841(19) 0.0152(15) Uani 1 1 d . . .
N7 N -0.0658(9) 1.0011(8) 0.38278(19) 0.0222(18) Uani 1 1 d . . .
H22 H -0.0619 0.9443 0.4004 0.027 Uiso 1 1 calc R . .
H23 H -0.0815 1.0766 0.3925 0.027 Uiso 1 1 calc R . .
N8 N -0.0059(8) 0.9898(7) 0.31315(19) 0.0171(16) Uani 1 1 d . . .
H28 H -0.0123 0.9075 0.3075 0.021 Uiso 1 1 calc R . .
N9 N 0.2897(8) 1.0182(8) 0.3194(2) 0.0228(18) Uani 1 1 d . . .
H33 H 0.3324 1.0939 0.3212 0.027 Uiso 1 1 calc R . .
H34 H 0.3603 0.9600 0.3231 0.027 Uiso 1 1 calc R . .
N10 N 0.5196(10) 0.9694(8) 0.4870(2) 0.030(2) Uani 1 1 d . . .
N11 N 0.7579(8) 0.5009(7) 0.10163(19) 0.0158(15) Uani 1 1 d . . .
N12 N 0.7896(8) 0.5176(8) 0.1809(2) 0.0235(18) Uani 1 1 d . . .
H39 H 0.8596 0.4587 0.1772 0.028 Uiso 1 1 calc R . .
H40 H 0.8332 0.5929 0.1790 0.028 Uiso 1 1 calc R . .
N13 N 0.4944(8) 0.4903(7) 0.18680(18) 0.0163(16) Uani 1 1 d . . .
H45 H 0.4882 0.4080 0.1924 0.020 Uiso 1 1 calc R . .
N14 N 0.4341(9) 0.5008(8) 0.1174(2) 0.0243(18) Uani 1 1 d . . .
H50 H 0.4177 0.5766 0.1079 0.029 Uiso 1 1 calc R . .
H51 H 0.4385 0.4448 0.0996 0.029 Uiso 1 1 calc R . .
N15 N 1.0200(10) 0.4686(8) 0.0129(2) 0.031(2) Uani 1 1 d . . .
N16 N 0.7585(8) 0.9993(6) 0.10149(19) 0.0149(15) Uani 1 1 d . . .
N17 N 0.7894(8) 0.9825(8) 0.1809(2) 0.0226(18) Uani 1 1 d . . .
H56 H 0.8327 0.9071 0.1791 0.027 Uiso 1 1 calc R . .
H57 H 0.8597 1.0412 0.1772 0.027 Uiso 1 1 calc R . .
N18 N 0.4935(8) 1.0097(7) 0.18668(19) 0.0173(16) Uani 1 1 d . . .
H62 H 0.4870 1.0921 0.1922 0.021 Uiso 1 1 calc R . .
N19 N 0.4340(8) 0.9986(8) 0.1173(2) 0.0241(18) Uani 1 1 d . . .
H67 H 0.4384 1.0544 0.0995 0.029 Uiso 1 1 calc R . .
H68 H 0.4176 0.9226 0.1079 0.029 Uiso 1 1 calc R . .
N20 N 1.0195(10) 1.0310(8) 0.0129(2) 0.030(2) Uani 1 1 d . . .
C1 C 0.3750(11) 0.5730(9) 0.3992(3) 0.024(2) Uani 1 1 d . . .
H1 H 0.3988 0.6190 0.3791 0.029 Uiso 1 1 calc R . .
C2 C 0.4623(11) 0.5835(10) 0.4283(3) 0.029(2) Uani 1 1 d . . .
H2 H 0.5438 0.6372 0.4288 0.035 Uiso 1 1 calc R . .
C3 C 0.4264(11) 0.5126(9) 0.4569(3) 0.028(2) Uani 1 1 d . . .
C4 C 0.3076(12) 0.4355(9) 0.4564(3) 0.027(2) Uani 1 1 d . . .
H3 H 0.2824 0.3881 0.4761 0.033 Uiso 1 1 calc R . .
C5 C 0.2262(11) 0.4292(9) 0.4261(3) 0.022(2) Uani 1 1 d . . .
H4 H 0.1463 0.3741 0.4249 0.027 Uiso 1 1 calc R . .
C6 C -0.1883(11) 0.5308(11) 0.3577(3) 0.032(2) Uani 1 1 d . . .
H7 H -0.2832 0.5020 0.3670 0.038 Uiso 1 1 calc R . .
H8 H -0.1935 0.6203 0.3546 0.038 Uiso 1 1 calc R . .
C7 C -0.1560(11) 0.4698(11) 0.3236(3) 0.030(2) Uani 1 1 d . . .
H9 H -0.1596 0.3800 0.3262 0.036 Uiso 1 1 calc R . .
H10 H -0.2285 0.4945 0.3059 0.036 Uiso 1 1 calc R . .
C8 C 0.0684(11) 0.4504(10) 0.2837(3) 0.025(2) Uani 1 1 d . . .
H12 H 0.0186 0.4706 0.2616 0.030 Uiso 1 1 calc R . .
H13 H 0.0679 0.3607 0.2866 0.030 Uiso 1 1 calc R . .
C9 C 0.2228(11) 0.4980(11) 0.2835(3) 0.029(2) Uani 1 1 d . . .
H14 H 0.2231 0.5854 0.2770 0.035 Uiso 1 1 calc R . .
H15 H 0.2814 0.4528 0.2661 0.035 Uiso 1 1 calc R . .
C10 C 0.3740(10) 0.9264(9) 0.3993(3) 0.023(2) Uani 1 1 d . . .
H18 H 0.3960 0.8784 0.3795 0.027 Uiso 1 1 calc R . .
C11 C 0.4618(11) 0.9172(10) 0.4281(3) 0.028(2) Uani 1 1 d . . .
H19 H 0.5442 0.8645 0.4284 0.034 Uiso 1 1 calc R . .
C12 C 0.4258(12) 0.9877(9) 0.4569(3) 0.028(2) Uani 1 1 d . . .
C13 C 0.3077(12) 1.0646(9) 0.4561(3) 0.028(2) Uani 1 1 d . . .
H20 H 0.2824 1.1128 0.4757 0.034 Uiso 1 1 calc R . .
C14 C 0.2276(11) 1.0697(8) 0.4262(3) 0.022(2) Uani 1 1 d . . .
H21 H 0.1471 1.1242 0.4250 0.026 Uiso 1 1 calc R . .
C15 C -0.1880(11) 0.9698(11) 0.3576(3) 0.032(2) Uani 1 1 d . . .
H24 H -0.1947 0.8803 0.3546 0.039 Uiso 1 1 calc R . .
H25 H -0.2825 0.9996 0.3667 0.039 Uiso 1 1 calc R . .
C16 C -0.1563(11) 1.0286(10) 0.3235(3) 0.028(2) Uani 1 1 d . . .
H26 H -0.1610 1.1185 0.3257 0.034 Uiso 1 1 calc R . .
H27 H -0.2284 1.0023 0.3059 0.034 Uiso 1 1 calc R . .
C17 C 0.0683(11) 1.0498(9) 0.2838(3) 0.024(2) Uani 1 1 d . . .
H29 H 0.0677 1.1394 0.2868 0.029 Uiso 1 1 calc R . .
H30 H 0.0186 1.0297 0.2617 0.029 Uiso 1 1 calc R . .
C18 C 0.2229(11) 1.0022(10) 0.2836(3) 0.029(2) Uani 1 1 d . . .
H31 H 0.2815 1.0472 0.2662 0.035 Uiso 1 1 calc R . .
H32 H 0.2231 0.9147 0.2771 0.035 Uiso 1 1 calc R . .
C19 C 0.7265(11) 0.5697(8) 0.0741(3) 0.022(2) Uani 1 1 d . . .
H35 H 0.6462 0.6243 0.0754 0.027 Uiso 1 1 calc R . .
C20 C 0.8070(12) 0.5641(9) 0.0439(3) 0.027(2) Uani 1 1 d . . .
H36 H 0.7812 0.6118 0.0242 0.033 Uiso 1 1 calc R . .
C21 C 0.9265(11) 0.4867(9) 0.0430(3) 0.029(2) Uani 1 1 d . . .
C22 C 0.9625(11) 0.4178(10) 0.0719(3) 0.031(2) Uani 1 1 d . . .
H37 H 1.0461 0.3665 0.0719 0.037 Uiso 1 1 calc R . .
C23 C 0.8746(10) 0.4256(9) 0.1004(3) 0.027(2) Uani 1 1 d . . .
H38 H 0.8961 0.3765 0.1201 0.032 Uiso 1 1 calc R . .
C24 C 0.7228(11) 0.5027(10) 0.2166(3) 0.029(2) Uani 1 1 d . . .
H41 H 0.7234 0.4155 0.2233 0.035 Uiso 1 1 calc R . .
H42 H 0.7811 0.5486 0.2339 0.035 Uiso 1 1 calc R . .
C25 C 0.5689(11) 0.5494(10) 0.2162(3) 0.025(2) Uani 1 1 d . . .
H43 H 0.5191 0.5291 0.2383 0.030 Uiso 1 1 calc R . .
H44 H 0.5683 0.6392 0.2133 0.030 Uiso 1 1 calc R . .
C26 C 0.3442(11) 0.5284(11) 0.1768(3) 0.030(2) Uani 1 1 d . . .
H46 H 0.3387 0.6182 0.1746 0.036 Uiso 1 1 calc R . .
H47 H 0.2727 0.5016 0.1945 0.036 Uiso 1 1 calc R . .
C27 C 0.3124(11) 0.4681(11) 0.1422(3) 0.031(2) Uani 1 1 d . . .
H48 H 0.3069 0.3785 0.1451 0.037 Uiso 1 1 calc R . .
H49 H 0.2176 0.4971 0.1330 0.037 Uiso 1 1 calc R . .
C28 C 0.7268(11) 0.9300(8) 0.0741(3) 0.024(2) Uani 1 1 d . . .
H52 H 0.6466 0.8751 0.0755 0.028 Uiso 1 1 calc R . .
C29 C 0.8070(12) 0.9358(9) 0.0438(3) 0.028(2) Uani 1 1 d . . .
H53 H 0.7810 0.8882 0.0242 0.033 Uiso 1 1 calc R . .
C30 C 0.9264(11) 1.0130(9) 0.0430(3) 0.027(2) Uani 1 1 d . . .
C31 C 0.9626(11) 1.0830(10) 0.0718(3) 0.029(2) Uani 1 1 d . . .
H54 H 1.0450 1.1358 0.0715 0.035 Uiso 1 1 calc R . .
C32 C 0.8744(10) 1.0734(9) 0.1008(3) 0.026(2) Uani 1 1 d . . .
H55 H 0.8969 1.1207 0.1207 0.031 Uiso 1 1 calc R . .
C33 C 0.7227(11) 0.9979(10) 0.2165(3) 0.029(2) Uani 1 1 d . . .
H58 H 0.7808 0.9521 0.2339 0.035 Uiso 1 1 calc R . .
H59 H 0.7236 1.0852 0.2232 0.035 Uiso 1 1 calc R . .
C34 C 0.5684(11) 0.9512(10) 0.2162(2) 0.026(2) Uani 1 1 d . . .
H60 H 0.5676 0.8615 0.2134 0.031 Uiso 1 1 calc R . .
H61 H 0.5187 0.9721 0.2382 0.031 Uiso 1 1 calc R . .
C35 C 0.3442(10) 0.9713(11) 0.1766(3) 0.028(2) Uani 1 1 d . . .
H63 H 0.2725 0.9975 0.1943 0.034 Uiso 1 1 calc R . .
H64 H 0.3391 0.8815 0.1743 0.034 Uiso 1 1 calc R . .
C36 C 0.3117(11) 1.0316(11) 0.1422(3) 0.032(2) Uani 1 1 d . . .
H65 H 0.3063 1.1212 0.1451 0.038 Uiso 1 1 calc R . .
H66 H 0.2168 1.0024 0.1330 0.038 Uiso 1 1 calc R . .
C37A C -0.630(3) 0.721(2) 0.0418(6) 0.024(4) Uani 0.50 1 d PDU C 1
C37B C -0.621(3) 0.775(2) 0.0437(6) 0.024(4) Uani 0.50 1 d PDU C 2
C38A C -0.645(2) 0.597(2) 0.0280(6) 0.033(3) Uani 0.50 1 d PDU C 1
H69A H -0.5705 0.5444 0.0383 0.050 Uiso 0.50 1 calc PR C 1
H70A H -0.6333 0.5984 0.0027 0.050 Uiso 0.50 1 calc PR C 1
H71A H -0.7425 0.5654 0.0338 0.050 Uiso 0.50 1 calc PR C 1
C38B C -0.709(2) 0.6755(19) 0.0245(6) 0.033(3) Uani 0.50 1 d PDU C 2
H70B H -0.6702 0.6659 0.0009 0.050 Uiso 0.50 1 calc PR C 2
H71B H -0.8118 0.6990 0.0234 0.050 Uiso 0.50 1 calc PR C 2
H69B H -0.6995 0.5982 0.0371 0.050 Uiso 0.50 1 calc PR C 2
C39A C -0.710(2) 0.823(2) 0.0242(6) 0.033(3) Uani 0.50 1 d PDU C 1
H72A H -0.6810 0.9006 0.0346 0.050 Uiso 0.50 1 calc PR C 1
H73A H -0.8154 0.8109 0.0271 0.050 Uiso 0.50 1 calc PR C 1
H74A H -0.6859 0.8230 -0.0006 0.050 Uiso 0.50 1 calc PR C 1
C39B C -0.646(2) 0.9020(18) 0.0278(6) 0.033(3) Uani 0.50 1 d PDU C 2
H73B H -0.7405 0.9341 0.0356 0.050 Uiso 0.50 1 calc PR C 2
H74B H -0.6459 0.8956 0.0024 0.050 Uiso 0.50 1 calc PR C 2
H72B H -0.5679 0.9571 0.0352 0.050 Uiso 0.50 1 calc PR C 2
C40B C -0.127(4) 0.275(2) 0.4574(8) 0.028(6) Uani 0.50 1 d PDU D 2
C41A C -0.146(2) 0.0990(19) 0.4720(6) 0.034(3) Uani 0.50 1 d PDU D 1
H75A H -0.2378 0.0648 0.4634 0.051 Uiso 0.50 1 calc PR D 1
H76A H -0.1484 0.1027 0.4975 0.051 Uiso 0.50 1 calc PR D 1
H77A H -0.0643 0.0471 0.4646 0.051 Uiso 0.50 1 calc PR D 1
C41B C -0.210(2) 0.178(2) 0.4755(6) 0.034(3) Uani 0.50 1 d PDU D 2
H77B H -0.1895 0.0993 0.4644 0.051 Uiso 0.50 1 calc PR D 2
H75B H -0.3145 0.1954 0.4741 0.051 Uiso 0.50 1 calc PR D 2
H76B H -0.1796 0.1747 0.4999 0.051 Uiso 0.50 1 calc PR D 2
C42A C -0.210(2) 0.322(2) 0.4760(6) 0.034(3) Uani 0.50 1 d PDU D 1
H80A H -0.1779 0.3280 0.5002 0.051 Uiso 0.50 1 calc PR D 1
H78A H -0.3146 0.3028 0.4753 0.051 Uiso 0.50 1 calc PR D 1
H79A H -0.1928 0.4002 0.4643 0.051 Uiso 0.50 1 calc PR D 1
C42B C -0.146(2) 0.4017(19) 0.4723(6) 0.034(3) Uani 0.50 1 d PDU D 2
H79B H -0.0661 0.4542 0.4644 0.051 Uiso 0.50 1 calc PR D 2
H80B H -0.1452 0.3974 0.4977 0.051 Uiso 0.50 1 calc PR D 2
H78B H -0.2395 0.4356 0.4645 0.051 Uiso 0.50 1 calc PR D 2
C40A C -0.126(4) 0.223(2) 0.4579(8) 0.028(6) Uani 0.50 1 d PDU D 1

loop_
_atom_site_aniso_label
_atom_site_aniso_U_11
_atom_site_aniso_U_22
_atom_site_aniso_U_33
_atom_site_aniso_U_23
_atom_site_aniso_U_13
_atom_site_aniso_U_12
Pt1 0.01496(17) 0.01726(18) 0.01576(18) -0.00262(13) -0.00495(13) 0.00293(13)
Pt2 0.01495(17) 0.01726(18) 0.01563(18) 0.00260(13) -0.00496(13) -0.00261(13)
Pt3 0.01478(17) 0.01847(18) 0.01616(18) -0.00270(13) 0.00354(13) -0.00277(13)
Pt4 0.01487(17) 0.01827(18) 0.01596(18) 0.00236(13) 0.00338(13) 0.00303(13)
Cl1 0.022(2) 0.014(2) 0.021(2) 0.0007(17) -0.0069(17) 0.0018(16)
Cl2 0.021(2) 0.014(2) 0.018(2) 0.001(2) -0.0014(17) 0.001(2)
Cl3 0.023(2) 0.014(2) 0.020(2) -0.0005(16) -0.0068(17) 0.0010(16)
Cl4 0.020(2) 0.016(3) 0.016(2) 0.002(2) -0.0028(16) 0.000(2)
Cl5 0.022(2) 0.018(3) 0.022(2) -0.0003(18) 0.0047(18) 0.0004(17)
Cl6 0.019(2) 0.018(3) 0.017(2) -0.002(2) -0.0001(17) 0.000(2)
Cl7 0.019(2) 0.018(3) 0.021(2) -0.001(2) -0.0001(17) 0.000(2)
Cl8 0.021(2) 0.018(3) 0.024(2) -0.0020(18) 0.0056(18) 0.0012(17)
Cl9 0.0175(11) 0.0423(15) 0.0247(13) -0.0001(10) 0.0004(9) 0.0010(10)
Cl10 0.0359(14) 0.0344(14) 0.0174(12) 0.0002(10) -0.0015(10) 0.0002(11)
Cl11 0.0226(11) 0.0195(11) 0.0204(11) 0.0002(8) 0.0015(9) 0.0004(8)
Cl12 0.0325(13) 0.0222(12) 0.0288(13) 0.0004(9) 0.0112(10) 0.0005(9)
Cl13 0.0338(13) 0.0228(12) 0.0269(13) 0.0005(9) -0.0125(10) 0.0008(10)
Cl14 0.0358(14) 0.0356(14) 0.0186(12) 0.0010(10) -0.0015(10) 0.0003(11)
Cl15 0.0173(11) 0.0442(15) 0.0263(13) 0.0005(11) -0.0021(9) 0.0005(10)
Cl16 0.0225(11) 0.0197(11) 0.0202(11) 0.0004(8) -0.0049(9) 0.0000(8)
O1 0.068(8) 0.164(14) 0.026(5) 0.004(7) 0.012(5) -0.001(8)
O2 0.027(4) 0.040(5) 0.066(6) 0.008(4) -0.013(4) -0.011(3)
O3 0.022(4) 0.046(5) 0.059(6) -0.007(4) -0.008(4) 0.010(3)
O4 0.014(3) 0.043(5) 0.040(5) -0.002(4) 0.002(3) -0.002(3)
O5 0.042(5) 0.058(6) 0.046(6) 0.002(4) 0.008(4) -0.001(4)
O6 0.033(4) 0.023(4) 0.014(3) -0.001(3) -0.004(3) 0.001(3)
O7 0.101(9) 0.107(10) 0.031(5) -0.007(6) -0.003(5) -0.075(8)
O8 0.103(9) 0.111(10) 0.032(6) 0.005(6) -0.002(5) 0.079(8)
O9 0.042(5) 0.078(7) 0.024(4) 0.001(4) 0.014(4) 0.001(4)
O10 0.026(4) 0.090(7) 0.033(5) 0.003(5) -0.008(4) 0.002(4)
O11A 0.042(5) 0.028(5) 0.019(4) 0.000(3) 0.002(3) 0.001(3)
O11B 0.042(5) 0.028(5) 0.019(4) 0.000(3) 0.002(3) 0.001(3)
O12A 0.042(5) 0.028(5) 0.019(4) 0.000(3) 0.002(3) 0.001(3)
O12B 0.042(5) 0.028(5) 0.019(4) 0.000(3) 0.002(3) 0.001(3)
O13 0.038(6) 0.113(11) 0.182(15) 0.109(11) -0.042(7) -0.032(6)
O14 0.112(10) 0.077(8) 0.032(6) 0.002(5) -0.030(6) -0.002(7)
O15 0.037(6) 0.120(11) 0.196(16) -0.117(11) -0.043(8) 0.034(6)
O16 0.089(10) 0.117(12) 0.132(13) 0.001(10) 0.095(9) -0.006(8)
O17 0.037(6) 0.133(12) 0.200(16) -0.129(12) 0.046(8) -0.035(7)
O18 0.036(6) 0.129(12) 0.199(16) 0.125(12) 0.044(8) 0.037(7)
O19 0.104(9) 0.084(8) 0.023(5) 0.000(5) 0.027(5) -0.001(7)
O20 0.090(10) 0.127(12) 0.127(12) -0.004(10) -0.100(9) 0.000(8)
O21 0.102(9) 0.113(10) 0.025(5) -0.006(5) -0.003(5) 0.079(8)
O22 0.042(5) 0.074(7) 0.038(5) 0.000(5) -0.012(4) 0.000(5)
O23 0.108(9) 0.111(10) 0.026(5) 0.010(5) -0.007(5) -0.080(8)
O24 0.035(4) 0.023(4) 0.011(3) 0.000(3) 0.002(3) -0.001(3)
O25 0.026(4) 0.045(5) 0.064(6) -0.008(4) 0.010(4) -0.009(4)
O26 0.066(8) 0.171(14) 0.035(6) -0.006(7) -0.018(5) -0.003(8)
O27 0.027(4) 0.043(5) 0.058(6) 0.011(4) 0.008(4) 0.011(3)
O28 0.013(3) 0.042(5) 0.044(5) 0.000(4) -0.004(3) 0.000(3)
O29 0.028(4) 0.086(7) 0.035(5) -0.003(5) 0.006(4) -0.001(4)
O30 0.043(5) 0.067(6) 0.027(5) 0.001(4) -0.018(4) 0.003(4)
O31A 0.045(5) 0.029(5) 0.021(4) 0.000(3) -0.006(3) 0.001(3)
O31B 0.045(5) 0.029(5) 0.021(4) 0.000(3) -0.006(3) 0.001(3)
O32A 0.045(5) 0.029(5) 0.021(4) 0.000(3) -0.006(3) 0.001(3)
O32B 0.045(5) 0.029(5) 0.021(4) 0.000(3) -0.006(3) 0.001(3)
O33 0.020(3) 0.034(4) 0.022(4) 0.001(3) -0.005(3) -0.001(3)
O34 0.018(3) 0.034(4) 0.022(4) -0.001(3) 0.002(3) 0.000(3)
N1 0.016(4) 0.015(4) 0.015(4) -0.004(3) -0.009(3) 0.004(3)
N2 0.023(4) 0.036(5) 0.012(4) -0.001(3) -0.004(3) 0.009(3)
N3 0.020(4) 0.024(4) 0.016(4) -0.003(3) -0.008(3) -0.001(3)
N4 0.018(4) 0.031(5) 0.022(4) 0.013(3) -0.001(3) 0.006(3)
N5 0.034(5) 0.029(5) 0.028(5) -0.006(4) -0.020(4) 0.010(4)
N6 0.016(4) 0.013(4) 0.017(4) 0.002(3) -0.005(3) -0.004(3)
N7 0.026(4) 0.035(5) 0.006(4) 0.003(3) -0.005(3) -0.012(3)
N8 0.019(4) 0.023(4) 0.010(4) 0.006(3) -0.006(3) 0.001(3)
N9 0.017(4) 0.028(5) 0.024(4) -0.011(3) 0.000(3) -0.005(3)
N10 0.029(5) 0.027(5) 0.034(5) 0.004(4) -0.019(4) -0.010(4)
N11 0.017(4) 0.013(4) 0.018(4) -0.003(3) 0.007(3) -0.004(3)
N12 0.017(4) 0.029(5) 0.025(5) 0.009(3) 0.000(3) -0.006(3)
N13 0.017(4) 0.023(4) 0.009(4) -0.005(3) 0.001(3) -0.001(3)
N14 0.021(4) 0.035(5) 0.017(4) -0.005(3) 0.004(3) -0.010(3)
N15 0.028(5) 0.034(5) 0.029(5) -0.009(4) 0.016(4) -0.010(4)
N16 0.016(4) 0.012(4) 0.016(4) 0.005(3) 0.005(3) 0.004(3)
N17 0.015(4) 0.030(5) 0.022(4) -0.011(3) -0.001(3) 0.008(3)
N18 0.022(4) 0.016(4) 0.014(4) 0.001(3) 0.001(3) 0.001(3)
N19 0.020(4) 0.035(5) 0.018(4) 0.001(3) 0.002(3) 0.011(3)
N20 0.032(5) 0.030(5) 0.029(5) 0.006(4) 0.017(4) 0.011(4)
C1 0.024(5) 0.025(5) 0.023(5) 0.000(4) -0.004(4) 0.001(4)
C2 0.024(5) 0.033(6) 0.031(6) -0.013(5) -0.009(4) 0.012(4)
C3 0.031(6) 0.016(5) 0.036(6) -0.004(4) -0.011(5) 0.011(4)
C4 0.040(6) 0.018(5) 0.023(5) -0.002(4) -0.018(4) 0.008(4)
C5 0.027(5) 0.017(5) 0.023(5) 0.000(4) -0.009(4) 0.000(4)
C6 0.021(5) 0.041(6) 0.033(6) 0.009(5) -0.002(4) 0.010(4)
C7 0.021(5) 0.042(7) 0.029(6) 0.004(5) -0.004(4) -0.004(4)
C8 0.030(5) 0.030(6) 0.016(5) -0.004(4) -0.004(4) 0.007(4)
C9 0.025(5) 0.042(6) 0.021(5) 0.004(4) -0.008(4) 0.006(4)
C10 0.020(5) 0.025(5) 0.024(5) 0.002(4) -0.005(4) 0.000(4)
C11 0.024(5) 0.030(6) 0.031(6) 0.015(4) -0.007(4) -0.011(4)
C12 0.032(6) 0.016(5) 0.037(6) 0.004(4) -0.015(5) -0.010(4)
C13 0.041(6) 0.021(5) 0.023(5) 0.004(4) -0.020(5) -0.004(4)
C14 0.025(5) 0.016(5) 0.024(5) 0.002(4) -0.011(4) 0.000(4)
C15 0.022(5) 0.042(7) 0.032(6) -0.004(5) -0.004(4) -0.010(5)
C16 0.021(5) 0.035(6) 0.030(6) -0.004(4) -0.007(4) 0.004(4)
C17 0.027(5) 0.027(5) 0.017(5) 0.005(4) -0.007(4) -0.005(4)
C18 0.028(6) 0.038(6) 0.022(5) -0.009(4) -0.006(4) -0.004(4)
C19 0.028(5) 0.016(4) 0.022(5) -0.003(4) 0.010(4) -0.003(4)
C20 0.041(6) 0.017(5) 0.024(5) -0.004(4) 0.016(4) -0.004(4)
C21 0.029(6) 0.022(5) 0.035(6) -0.008(4) 0.008(5) -0.014(4)
C22 0.019(5) 0.034(6) 0.039(6) -0.013(5) 0.008(4) -0.011(4)
C23 0.020(5) 0.023(5) 0.037(6) -0.002(4) 0.003(4) -0.001(4)
C24 0.024(5) 0.038(6) 0.025(6) 0.009(5) 0.005(4) -0.004(4)
C25 0.027(5) 0.030(5) 0.018(5) -0.005(4) 0.001(4) -0.006(4)
C26 0.022(5) 0.037(6) 0.031(6) 0.001(5) 0.006(4) 0.003(4)
C27 0.014(5) 0.041(6) 0.038(6) 0.005(5) 0.001(4) -0.010(4)
C28 0.031(5) 0.014(5) 0.026(5) 0.002(4) 0.011(4) 0.003(4)
C29 0.041(6) 0.018(5) 0.023(5) 0.002(4) 0.016(4) 0.004(4)
C30 0.032(6) 0.015(5) 0.035(6) 0.007(4) 0.011(5) 0.014(4)
C31 0.021(5) 0.031(6) 0.035(6) 0.010(5) 0.010(4) 0.007(4)
C32 0.021(5) 0.029(5) 0.027(6) 0.000(4) 0.003(4) 0.002(4)
C33 0.026(5) 0.038(6) 0.025(6) -0.007(4) 0.005(4) 0.006(4)
C34 0.027(5) 0.037(6) 0.013(5) 0.005(4) 0.002(4) 0.007(4)
C35 0.017(5) 0.042(6) 0.024(5) 0.000(5) 0.007(4) -0.003(4)
C36 0.018(5) 0.036(6) 0.041(7) 0.000(5) -0.001(4) 0.012(4)
C37A 0.020(6) 0.034(14) 0.019(7) -0.015(11) 0.010(5) -0.019(11)
C37B 0.020(6) 0.034(14) 0.019(7) -0.015(11) 0.010(5) -0.019(11)
C38A 0.030(6) 0.043(7) 0.027(6) 0.002(5) -0.010(5) -0.001(4)
C38B 0.030(6) 0.043(7) 0.027(6) 0.002(5) -0.010(5) -0.001(4)
C39A 0.030(6) 0.043(7) 0.027(6) 0.002(5) -0.010(5) -0.001(4)
C39B 0.030(6) 0.043(7) 0.027(6) 0.002(5) -0.010(5) -0.001(4)
C40B 0.017(6) 0.045(19) 0.022(6) 0.003(13) -0.015(5) 0.002(14)
C41A 0.029(6) 0.046(7) 0.026(6) -0.001(5) 0.006(5) 0.000(5)
C41B 0.029(6) 0.046(7) 0.026(6) -0.001(5) 0.006(5) 0.000(5)
C42A 0.029(6) 0.046(7) 0.026(6) -0.001(5) 0.006(5) 0.000(5)
C42B 0.029(6) 0.046(7) 0.026(6) -0.001(5) 0.006(5) 0.000(5)
C40A 0.017(6) 0.045(19) 0.022(6) 0.003(13) -0.015(5) 0.002(14)

loop_
_atom_type_symbol
_atom_type_description
_atom_type_scat_dispersion_real
_atom_type_scat_dispersion_imag
_atom_type_scat_source
C C 0.003 0.002
;
International Tables for Crystallography
(1992, Vol. C, Tables 4.2.6.8 and 6.1.1.4)
;
H H 0.000 0.000
;
International Tables for Crystallography
(1992, Vol. C, Table 6.1.1.4)
;
N N 0.006 0.003
;
International Tables for Crystallography
(1992, Vol. C, Tables 4.2.6.8 and 6.1.1.4)
;
O O 0.011 0.006
;
International Tables for Crystallography
(1992, Vol. C, Tables 4.2.6.8 and 6.1.1.4)
;
Cl Cl 0.148 0.159
;
International Tables for Crystallography
(1992, Vol. C, Tables 4.2.6.8 and 6.1.1.4)
;
Pt Pt -1.703 8.390
;
International Tables for Crystallography
(1992, Vol. C, Tables 4.2.6.8 and 6.1.1.4)
;

loop_
_geom_angle_atom_site_label_1
_geom_angle_atom_site_label_2
_geom_angle_atom_site_label_3
_geom_angle
_geom_angle_site_symmetry_1
N3 Pt1 N4 84.4(3) .
N3 Pt1 N2 84.4(3) .
N4 Pt1 N2 167.2(3) .
N3 Pt1 N1 176.5(3) .
N4 Pt1 N1 96.7(3) .
N2 Pt1 N1 94.8(3) .
N3 Pt1 Cl1 87.1(3) .
N4 Pt1 Cl1 96.7(3) .
N2 Pt1 Cl1 88.9(3) .
N1 Pt1 Cl1 89.5(2) .
N3 Pt1 Cl2 92.8(3) .
N4 Pt1 Cl2 85.5(3) .
N2 Pt1 Cl2 88.9(3) .
N1 Pt1 Cl2 90.6(2) .
Cl1 Pt1 Cl2 177.75(17) .
N8 Pt2 N9 84.3(3) .
N8 Pt2 N7 84.5(3) .
N9 Pt2 N7 167.2(3) .
N8 Pt2 N6 176.6(3) .
N9 Pt2 N6 96.6(3) .
N7 Pt2 N6 94.9(3) .
N8 Pt2 Cl3 87.0(2) .
N9 Pt2 Cl3 96.7(3) .
N7 Pt2 Cl3 88.8(3) .
N6 Pt2 Cl3 89.6(2) .
N8 Pt2 Cl4 92.8(2) .
N9 Pt2 Cl4 85.5(3) .
N7 Pt2 Cl4 89.0(3) .
N6 Pt2 Cl4 90.5(2) .
Cl3 Pt2 Cl4 177.79(17) .
N13 Pt3 N14 84.4(3) .
N13 Pt3 N11 176.7(3) .
N14 Pt3 N11 95.1(3) .
N13 Pt3 N12 84.0(3) .
N14 Pt3 N12 167.0(3) .
N11 Pt3 N12 96.8(3) .
N13 Pt3 Cl5 87.2(2) .
N14 Pt3 Cl5 88.7(3) .
N11 Pt3 Cl5 89.5(2) .
N12 Pt3 Cl5 96.5(3) .
N13 Pt3 Cl6 92.7(2) .
N14 Pt3 Cl6 89.0(3) .
N11 Pt3 Cl6 90.5(2) .
N12 Pt3 Cl6 85.8(3) .
Cl5 Pt3 Cl6 177.66(17) .
N18 Pt4 N19 84.1(3) .
N18 Pt4 N17 84.3(3) .
N19 Pt4 N17 166.9(3) .
N18 Pt4 N16 176.6(3) .
N19 Pt4 N16 95.1(3) .
N17 Pt4 N16 96.8(3) .
N18 Pt4 Cl8 87.2(2) .
N19 Pt4 Cl8 88.8(3) .
N17 Pt4 Cl8 96.6(3) .
N16 Pt4 Cl8 89.5(2) .
N18 Pt4 Cl7 92.7(2) .
N19 Pt4 Cl7 88.9(3) .
N17 Pt4 Cl7 85.7(3) .
N16 Pt4 Cl7 90.5(2) .
Cl8 Pt4 Cl7 177.69(17) .
Cl3 Cl1 Pt1 178.4(5) .
Cl4 Cl2 Pt1 179.1(7) 1_545
Cl1 Cl3 Pt2 178.7(5) .
Cl2 Cl4 Pt2 178.9(7) 1_565
Cl8 Cl5 Pt3 178.5(5) 1_545
Cl7 Cl6 Pt3 178.7(7) .
Cl6 Cl7 Pt4 179.1(8) .
Cl5 Cl8 Pt4 178.5(5) 1_565
O1 Cl9 O3 110.1(7) .
O1 Cl9 O4 109.4(6) .
O3 Cl9 O4 109.2(5) .
O1 Cl9 O2 110.1(7) .
O3 Cl9 O2 108.9(5) .
O4 Cl9 O2 109.1(5) .
O8 Cl10 O7 115.2(8) .
O8 Cl10 O5 107.2(7) .
O7 Cl10 O5 106.7(7) .
O8 Cl10 O6 109.3(5) .
O7 Cl10 O6 108.8(5) .
O5 Cl10 O6 109.6(5) .
O11B Cl11 O12A 69.8(9) .
O11B Cl11 O9 118.2(7) .
O12A Cl11 O9 117.8(7) .
O11B Cl11 O10 115.0(7) .
O12A Cl11 O10 115.9(7) .
O9 Cl11 O10 113.5(5) .
O11B Cl11 O12B 108.4(9) .
O9 Cl11 O12B 98.8(7) .
O10 Cl11 O12B 99.5(7) .
O12A Cl11 O11A 108.4(9) .
O9 Cl11 O11A 98.6(7) .
O10 Cl11 O11A 99.0(7) .
O12B Cl11 O11A 146.9(9) .
O15 Cl12 O13 108.8(12) .
O15 Cl12 O16 109.0(9) .
O13 Cl12 O16 109.3(9) .
O15 Cl12 O14 107.7(7) .
O13 Cl12 O14 108.4(7) .
O16 Cl12 O14 113.5(9) .
O18 Cl13 O17 108.1(12) .
O18 Cl13 O20 109.0(9) .
O17 Cl13 O20 109.5(9) .
O18 Cl13 O19 108.9(7) .
O17 Cl13 O19 109.0(7) .
O20 Cl13 O19 112.2(9) .
O21 Cl14 O23 114.5(9) .
O21 Cl14 O22 107.1(7) .
O23 Cl14 O22 107.0(7) .
O21 Cl14 O24 109.0(5) .
O23 Cl14 O24 109.1(5) .
O22 Cl14 O24 109.9(5) .
O26 Cl15 O27 110.2(7) .
O26 Cl15 O25 109.9(7) .
O27 Cl15 O25 109.0(5) .
O26 Cl15 O28 109.6(6) .
O27 Cl15 O28 109.0(5) .
O25 Cl15 O28 109.2(5) .
O31B Cl16 O32A 70.0(9) .
O31B Cl16 O30 117.6(7) .
O32A Cl16 O30 117.5(7) .
O31B Cl16 O29 115.8(8) .
O32A Cl16 O29 115.5(8) .
O30 Cl16 O29 113.7(5) .
O31B Cl16 O32B 107.8(9) .
O30 Cl16 O32B 98.9(7) .
O29 Cl16 O32B 99.4(7) .
O32A Cl16 O31A 108.2(9) .
O30 Cl16 O31A 98.9(7) .
O29 Cl16 O31A 99.6(7) .
O32B Cl16 O31A 146.1(9) .
C1 N1 C5 120.0(8) .
C1 N1 Pt1 119.0(6) .
C5 N1 Pt1 120.9(6) .
C6 N2 Pt1 107.6(6) .
C6 N2 H5 110.2 .
Pt1 N2 H5 110.2 .
C6 N2 H6 110.2 .
Pt1 N2 H6 110.2 .
H5 N2 H6 108.5 .
C8 N3 C7 120.2(8) .
C8 N3 Pt1 108.2(6) .
C7 N3 Pt1 108.4(6) .
C8 N3 H11 106.4 .
C7 N3 H11 106.4 .
Pt1 N3 H11 106.4 .
C9 N4 Pt1 108.1(6) .
C9 N4 H16 110.1 .
Pt1 N4 H16 110.1 .
C9 N4 H17 110.1 .
Pt1 N4 H17 110.1 .
H16 N4 H17 108.4 .
N5 N5 C3 113.4(11) 2_666
C14 N6 C10 119.1(8) .
C14 N6 Pt2 121.7(6) .
C10 N6 Pt2 119.1(6) .
C15 N7 Pt2 107.5(6) .
C15 N7 H22 110.2 .
Pt2 N7 H22 110.2 .
C15 N7 H23 110.2 .
Pt2 N7 H23 110.2 .
H22 N7 H23 108.5 .
C17 N8 C16 120.1(8) .
C17 N8 Pt2 108.3(5) .
C16 N8 Pt2 108.5(6) .
C17 N8 H28 106.4 .
C16 N8 H28 106.4 .
Pt2 N8 H28 106.4 .
C18 N9 Pt2 107.9(6) .
C18 N9 H33 110.1 .
Pt2 N9 H33 110.1 .
C18 N9 H34 110.1 .
Pt2 N9 H34 110.1 .
H33 N9 H34 108.4 .
N10 N10 C12 113.1(11) 2_676
C19 N11 C23 119.3(8) .
C19 N11 Pt3 121.0(6) .
C23 N11 Pt3 119.6(7) .
C24 N12 Pt3 108.2(6) .
C24 N12 H39 110.1 .
Pt3 N12 H39 110.1 .
C24 N12 H40 110.1 .
Pt3 N12 H40 110.1 .
H39 N12 H40 108.4 .
C25 N13 C26 120.2(8) .
C25 N13 Pt3 108.4(6) .
C26 N13 Pt3 109.1(6) .
C25 N13 H45 106.1 .
C26 N13 H45 106.1 .
Pt3 N13 H45 106.1 .
C27 N14 Pt3 107.9(6) .
C27 N14 H50 110.1 .
Pt3 N14 H50 110.1 .
C27 N14 H51 110.1 .
Pt3 N14 H51 110.1 .
H50 N14 H51 108.4 .
N15 N15 C21 112.4(11) 2_765
C28 N16 C32 120.2(8) .
C28 N16 Pt4 120.7(6) .
C32 N16 Pt4 119.0(6) .
C33 N17 Pt4 108.1(6) .
C33 N17 H56 110.1 .
Pt4 N17 H56 110.1 .
C33 N17 H57 110.1 .
Pt4 N17 H57 110.1 .
H56 N17 H57 108.4 .
C34 N18 C35 120.5(8) .
C34 N18 Pt4 108.2(6) .
C35 N18 Pt4 109.1(6) .
C34 N18 H62 106.0 .
C35 N18 H62 106.0 .
Pt4 N18 H62 106.0 .
C36 N19 Pt4 107.9(6) .
C36 N19 H67 110.1 .
Pt4 N19 H67 110.1 .
C36 N19 H68 110.1 .
Pt4 N19 H68 110.1 .
H67 N19 H68 108.4 .
N20 N20 C30 113.1(11) 2_775
N1 C1 C2 121.8(10) .
N1 C1 H1 119.1 .
C2 C1 H1 119.1 .
C1 C2 C3 117.5(10) .
C1 C2 H2 121.3 .
C3 C2 H2 121.3 .
C4 C3 C2 121.3(10) .
C4 C3 N5 123.8(10) .
C2 C3 N5 114.8(9) .
C3 C4 C5 117.9(10) .
C3 C4 H3 121.1 .
C5 C4 H3 121.1 .
N1 C5 C4 121.4(9) .
N1 C5 H4 119.3 .
C4 C5 H4 119.3 .
C7 C6 N2 107.8(8) .
C7 C6 H7 110.2 .
N2 C6 H7 110.2 .
C7 C6 H8 110.2 .
N2 C6 H8 110.2 .
H7 C6 H8 108.5 .
N3 C7 C6 106.6(8) .
N3 C7 H9 110.4 .
C6 C7 H9 110.4 .
N3 C7 H10 110.4 .
C6 C7 H10 110.4 .
H9 C7 H10 108.6 .
N3 C8 C9 106.7(8) .
N3 C8 H12 110.4 .
C9 C8 H12 110.4 .
N3 C8 H13 110.4 .
C9 C8 H13 110.4 .
H12 C8 H13 108.6 .
C8 C9 N4 109.3(8) .
C8 C9 H14 109.8 .
N4 C9 H14 109.8 .
C8 C9 H15 109.8 .
N4 C9 H15 109.8 .
H14 C9 H15 108.3 .
N6 C10 C11 122.0(10) .
N6 C10 H18 119.0 .
C11 C10 H18 119.0 .
C10 C11 C12 117.6(10) .
C10 C11 H19 121.2 .
C12 C11 H19 121.2 .
C13 C12 C11 120.8(10) .
C13 C12 N10 124.5(10) .
C11 C12 N10 114.6(9) .
C14 C13 C12 117.7(10) .
C14 C13 H20 121.1 .
C12 C13 H20 121.1 .
N6 C14 C13 122.7(9) .
N6 C14 H21 118.6 .
C13 C14 H21 118.6 .
C16 C15 N7 108.7(8) .
C16 C15 H24 109.9 .
N7 C15 H24 109.9 .
C16 C15 H25 109.9 .
N7 C15 H25 109.9 .
H24 C15 H25 108.3 .
C15 C16 N8 107.0(8) .
C15 C16 H26 110.3 .
N8 C16 H26 110.3 .
C15 C16 H27 110.3 .
N8 C16 H27 110.3 .
H26 C16 H27 108.6 .
N8 C17 C18 106.3(8) .
N8 C17 H29 110.5 .
C18 C17 H29 110.5 .
N8 C17 H30 110.5 .
C18 C17 H30 110.5 .
H29 C17 H30 108.7 .
C17 C18 N9 109.4(8) .
C17 C18 H31 109.8 .
N9 C18 H31 109.8 .
C17 C18 H32 109.8 .
N9 C18 H32 109.8 .
H31 C18 H32 108.2 .
N11 C19 C20 122.0(9) .
N11 C19 H35 119.0 .
C20 C19 H35 119.0 .
C19 C20 C21 118.0(10) .
C19 C20 H36 121.0 .
C21 C20 H36 121.0 .
C20 C21 C22 120.2(10) .
C20 C21 N15 124.5(10) .
C22 C21 N15 115.2(10) .
C23 C22 C21 118.2(11) .
C23 C22 H37 120.9 .
C21 C22 H37 120.9 .
N11 C23 C22 122.2(10) .
N11 C23 H38 118.9 .
C22 C23 H38 118.9 .
C25 C24 N12 109.5(8) .
C25 C24 H41 109.8 .
N12 C24 H41 109.8 .
C25 C24 H42 109.8 .
N12 C24 H42 109.8 .
H41 C24 H42 108.2 .
N13 C25 C24 107.0(8) .
N13 C25 H43 110.3 .
C24 C25 H43 110.3 .
N13 C25 H44 110.3 .
C24 C25 H44 110.3 .
H43 C25 H44 108.6 .
N13 C26 C27 106.4(8) .
N13 C26 H46 110.4 .
C27 C26 H46 110.4 .
N13 C26 H47 110.4 .
C27 C26 H47 110.4 .
H46 C26 H47 108.6 .
N14 C27 C26 108.1(8) .
N14 C27 H48 110.1 .
C26 C27 H48 110.1 .
N14 C27 H49 110.1 .
C26 C27 H49 110.1 .
H48 C27 H49 108.4 .
N16 C28 C29 121.8(9) .
N16 C28 H52 119.1 .
C29 C28 H52 119.1 .
C28 C29 C30 117.9(10) .
C28 C29 H53 121.0 .
C30 C29 H53 121.0 .
C29 C30 C31 120.6(10) .
C29 C30 N20 124.4(10) .
C31 C30 N20 114.9(9) .
C32 C31 C30 117.6(10) .
C32 C31 H54 121.2 .
C30 C31 H54 121.2 .
N16 C32 C31 121.8(10) .
N16 C32 H55 119.1 .
C31 C32 H55 119.1 .
C34 C33 N17 109.5(8) .
C34 C33 H58 109.8 .
N17 C33 H58 109.8 .
C34 C33 H59 109.8 .
N17 C33 H59 109.8 .
H58 C33 H59 108.2 .
N18 C34 C33 107.2(8) .
N18 C34 H60 110.3 .
C33 C34 H60 110.3 .
N18 C34 H61 110.3 .
C33 C34 H61 110.3 .
H60 C34 H61 108.5 .
N18 C35 C36 106.7(8) .
N18 C35 H63 110.4 .
C36 C35 H63 110.4 .
N18 C35 H64 110.4 .
C36 C35 H64 110.4 .
H63 C35 H64 108.6 .
C35 C36 N19 107.7(8) .
C35 C36 H65 110.2 .
N19 C36 H65 110.2 .
C35 C36 H66 110.2 .
N19 C36 H66 110.2 .
H65 C36 H66 108.5 .
O33 C37A C38A 125(2) .
O33 C37A C39A 116.1(17) .
C38A C37A C39A 118.7(19) .
O33 C37B C39B 128.4(17) .
O33 C37B C38B 119.4(19) .
C39B C37B C38B 112.0(18) .
C37B C38B H70B 109.5 .
C37B C38B H71B 109.5 .
H70B C38B H71B 109.5 .
C37B C38B H69B 109.5 .
H70B C38B H69B 109.5 .
H71B C38B H69B 109.5 .
C37B C39B H73B 109.5 .
C37B C39B H74B 109.5 .
H73B C39B H74B 109.5 .
C37B C39B H72B 109.5 .
H73B C39B H72B 109.5 .
H74B C39B H72B 109.5 .
O34 C40B C41B 119(2) .
O34 C40B C42B 125(2) .
C41B C40B C42B 115(2) .
C40B C41B H77B 109.5 .
C40B C41B H75B 109.5 .
H77B C41B H75B 109.5 .
C40B C41B H76B 109.5 .
H77B C41B H76B 109.5 .
H75B C41B H76B 109.5 .
C40B C42B H79B 109.5 .
C40B C42B H80B 109.5 .
H79B C42B H80B 109.5 .
C40B C42B H78B 109.5 .
H79B C42B H78B 109.5 .
H80B C42B H78B 109.5 .
O34 C40A C41A 126(2) .
O34 C40A C42A 118.3(19) .
C41A C40A C42A 115(2) .

loop_
_geom_bond_atom_site_label_1
_geom_bond_atom_site_label_2
_geom_bond_distance
_geom_bond_site_symmetry_2
Pt1 N3 2.026(7) .
Pt1 N4 2.044(8) .
Pt1 N2 2.050(8) .
Pt1 N1 2.056(7) .
Pt1 Cl1 2.274(5) .
Pt1 Cl2 2.362(6) .
Pt2 N8 2.025(7) .
Pt2 N9 2.048(8) .
Pt2 N7 2.049(8) .
Pt2 N6 2.053(7) .
Pt2 Cl3 2.272(5) .
Pt2 Cl4 2.367(6) .
Pt3 N13 2.022(7) .
Pt3 N14 2.046(8) .
Pt3 N11 2.052(7) .
Pt3 N12 2.053(8) .
Pt3 Cl5 2.278(5) .
Pt3 Cl6 2.376(6) .
Pt4 N18 2.023(7) .
Pt4 N19 2.049(8) .
Pt4 N17 2.052(8) .
Pt4 N16 2.060(7) .
Pt4 Cl8 2.279(5) .
Pt4 Cl7 2.369(6) .
Cl1 Cl3 0.956(6) .
Cl2 Cl4 0.736(5) 1_545
Cl4 Cl2 0.736(5) 1_565
Cl5 Cl8 0.945(6) 1_545
Cl6 Cl7 0.720(5) .
Cl8 Cl5 0.945(6) 1_565
Cl9 O1 1.414(10) .
Cl9 O3 1.444(9) .
Cl9 O4 1.449(7) .
Cl9 O2 1.449(9) .
Cl10 O8 1.410(10) .
Cl10 O7 1.411(10) .
Cl10 O5 1.449(9) .
Cl10 O6 1.465(7) .
Cl11 O11B 1.405(15) .
Cl11 O12A 1.409(15) .
Cl11 O9 1.411(8) .
Cl11 O10 1.447(8) .
Cl11 O12B 1.496(15) .
Cl11 O11A 1.501(15) .
Cl12 O15 1.378(11) .
Cl12 O13 1.378(10) .
Cl12 O16 1.401(11) .
Cl12 O14 1.449(10) .
Cl13 O18 1.370(11) .
Cl13 O17 1.374(11) .
Cl13 O20 1.409(10) .
Cl13 O19 1.447(10) .
Cl14 O21 1.403(10) .
Cl14 O23 1.404(10) .
Cl14 O22 1.440(9) .
Cl14 O24 1.464(7) .
Cl15 O26 1.418(11) .
Cl15 O27 1.445(9) .
Cl15 O25 1.447(9) .
Cl15 O28 1.452(7) .
Cl16 O31B 1.404(16) .
Cl16 O32A 1.405(16) .
Cl16 O30 1.418(8) .
Cl16 O29 1.439(8) .
Cl16 O32B 1.499(15) .
Cl16 O31A 1.503(15) .
O33 C37B 1.15(2) .
O33 C37A 1.26(2) .
O34 C40B 1.22(3) .
O34 C40A 1.23(3) .
N1 C1 1.342(12) .
N1 C5 1.345(12) .
N2 C6 1.520(12) .
N2 H5 0.9200 .
N2 H6 0.9200 .
N3 C8 1.476(12) .
N3 C7 1.493(12) .
N3 H11 0.9300 .
N4 C9 1.523(12) .
N4 H16 0.9200 .
N4 H17 0.9200 .
N5 N5 1.252(19) 2_666
N5 C3 1.453(13) .
N6 C14 1.335(12) .
N6 C10 1.343(12) .
N7 C15 1.520(12) .
N7 H22 0.9200 .
N7 H23 0.9200 .
N8 C17 1.474(12) .
N8 C16 1.495(12) .
N8 H28 0.9300 .
N9 C18 1.518(12) .
N9 H33 0.9200 .
N9 H34 0.9200 .
N10 N10 1.258(19) 2_676
N10 C12 1.456(13) .
N11 C19 1.332(12) .
N11 C23 1.351(12) .
N12 C24 1.514(13) .
N12 H39 0.9200 .
N12 H40 0.9200 .
N13 C25 1.472(11) .
N13 C26 1.487(12) .
N13 H45 0.9300 .
N14 C27 1.511(12) .
N14 H50 0.9200 .
N14 H51 0.9200 .
N15 N15 1.262(19) 2_765
N15 C21 1.456(13) .
N16 C28 1.331(12) .
N16 C32 1.336(12) .
N17 C33 1.513(12) .
N17 H56 0.9200 .
N17 H57 0.9200 .
N18 C34 1.474(12) .
N18 C35 1.481(12) .
N18 H62 0.9300 .
N19 C36 1.516(13) .
N19 H67 0.9200 .
N19 H68 0.9200 .
N20 N20 1.257(19) 2_775
N20 C30 1.451(13) .
C1 C2 1.381(14) .
C1 H1 0.9500 .
C2 C3 1.387(16) .
C2 H2 0.9500 .
C3 C4 1.377(15) .
C4 C5 1.383(13) .
C4 H3 0.9500 .
C5 H4 0.9500 .
C6 C7 1.503(16) .
C6 H7 0.9900 .
C6 H8 0.9900 .
C7 H9 0.9900 .
C7 H10 0.9900 .
C8 C9 1.506(14) .
C8 H12 0.9900 .
C8 H13 0.9900 .
C9 H14 0.9900 .
C9 H15 0.9900 .
C10 C11 1.374(14) .
C10 H18 0.9500 .
C11 C12 1.390(16) .
C11 H19 0.9500 .
C12 C13 1.372(15) .
C13 C14 1.368(13) .
C13 H20 0.9500 .
C14 H21 0.9500 .
C15 C16 1.489(15) .
C15 H24 0.9900 .
C15 H25 0.9900 .
C16 H26 0.9900 .
C16 H27 0.9900 .
C17 C18 1.509(14) .
C17 H29 0.9900 .
C17 H30 0.9900 .
C18 H31 0.9900 .
C18 H32 0.9900 .
C19 C20 1.379(13) .
C19 H35 0.9500 .
C20 C21 1.385(15) .
C20 H36 0.9500 .
C21 C22 1.385(16) .
C22 C23 1.363(15) .
C22 H37 0.9500 .
C23 H38 0.9500 .
C24 C25 1.499(14) .
C24 H41 0.9900 .
C24 H42 0.9900 .
C25 H43 0.9900 .
C25 H44 0.9900 .
C26 C27 1.514(15) .
C26 H46 0.9900 .
C26 H47 0.9900 .
C27 H48 0.9900 .
C27 H49 0.9900 .
C28 C29 1.379(13) .
C28 H52 0.9500 .
C29 C30 1.382(15) .
C29 H53 0.9500 .
C30 C31 1.386(16) .
C31 C32 1.382(14) .
C31 H54 0.9500 .
C32 H55 0.9500 .
C33 C34 1.501(14) .
C33 H58 0.9900 .
C33 H59 0.9900 .
C34 H60 0.9900 .
C34 H61 0.9900 .
C35 C36 1.511(15) .
C35 H63 0.9900 .
C35 H64 0.9900 .
C36 H65 0.9900 .
C36 H66 0.9900 .
C37A C38A 1.47(3) .
C37A C39A 1.49(3) .
C37B C39B 1.54(3) .
C37B C38B 1.54(2) .
C38A H69A 0.9800 .
C38A H70A 0.9800 .
C38A H71A 0.9800 .
C38B H70B 0.9800 .
C38B H71B 0.9800 .
C38B H69B 0.9800 .
C39A H72A 0.9800 .
C39A H73A 0.9800 .
C39A H74A 0.9800 .
C39B H73B 0.9800 .
C39B H74B 0.9800 .
C39B H72B 0.9800 .
C40B C41B 1.48(3) .
C40B C42B 1.51(3) .
C41A C40A 1.48(3) .
C41A H75A 0.9800 .
C41A H76A 0.9800 .
C41A H77A 0.9800 .
C41B H77B 0.9800 .
C41B H75B 0.9800 .
C41B H76B 0.9800 .
C42A C40A 1.50(3) .
C42A H80A 0.9800 .
C42A H78A 0.9800 .
C42A H79A 0.9800 .
C42B H79B 0.9800 .
C42B H80B 0.9800 .
C42B H78B 0.9800 .

loop_
_geom_torsion_atom_site_label_1
_geom_torsion_atom_site_label_2
_geom_torsion_atom_site_label_3
_geom_torsion_atom_site_label_4
_geom_torsion
_geom_torsion_site_symmetry_1
N4 Pt1 N1 C1 48.5(7) .
N2 Pt1 N1 C1 -137.0(7) .
Cl1 Pt1 N1 C1 -48.2(7) .
Cl2 Pt1 N1 C1 134.1(7) .
N4 Pt1 N1 C5 -132.7(7) .
N2 Pt1 N1 C5 41.8(7) .
Cl1 Pt1 N1 C5 130.7(7) .
Cl2 Pt1 N1 C5 -47.1(7) .
N3 Pt1 N2 C6 -11.0(7) .
N4 Pt1 N2 C6 -39.9(18) .
N1 Pt1 N2 C6 165.6(7) .
Cl1 Pt1 N2 C6 76.3(7) .
Cl2 Pt1 N2 C6 -103.9(7) .
N4 Pt1 N3 C8 23.3(6) .
N2 Pt1 N3 C8 -150.5(7) .
Cl1 Pt1 N3 C8 120.3(6) .
Cl2 Pt1 N3 C8 -61.9(6) .
N4 Pt1 N3 C7 155.2(7) .
N2 Pt1 N3 C7 -18.6(7) .
Cl1 Pt1 N3 C7 -107.8(6) .
Cl2 Pt1 N3 C7 70.0(6) .
N3 Pt1 N4 C9 4.9(7) .
N2 Pt1 N4 C9 33.8(18) .
N1 Pt1 N4 C9 -171.8(7) .
Cl1 Pt1 N4 C9 -81.6(7) .
Cl2 Pt1 N4 C9 98.1(7) .
N9 Pt2 N6 C14 133.3(7) .
N7 Pt2 N6 C14 -41.2(7) .
Cl3 Pt2 N6 C14 -130.0(7) .
Cl4 Pt2 N6 C14 47.8(7) .
N9 Pt2 N6 C10 -49.8(7) .
N7 Pt2 N6 C10 135.7(7) .
Cl3 Pt2 N6 C10 46.9(7) .
Cl4 Pt2 N6 C10 -135.3(7) .
N8 Pt2 N7 C15 10.3(7) .
N9 Pt2 N7 C15 39.0(18) .
N6 Pt2 N7 C15 -166.4(7) .
Cl3 Pt2 N7 C15 -76.9(7) .
Cl4 Pt2 N7 C15 103.2(7) .
N9 Pt2 N8 C17 -23.7(6) .
N7 Pt2 N8 C17 150.2(7) .
Cl3 Pt2 N8 C17 -120.7(6) .
Cl4 Pt2 N8 C17 61.5(6) .
N9 Pt2 N8 C16 -155.6(7) .
N7 Pt2 N8 C16 18.3(6) .
Cl3 Pt2 N8 C16 107.4(6) .
Cl4 Pt2 N8 C16 -70.4(6) .
N8 Pt2 N9 C18 -4.8(7) .
N7 Pt2 N9 C18 -33.6(18) .
N6 Pt2 N9 C18 171.9(6) .
Cl3 Pt2 N9 C18 81.5(6) .
Cl4 Pt2 N9 C18 -98.1(6) .
N14 Pt3 N11 C19 41.4(7) .
N12 Pt3 N11 C19 -133.5(7) .
Cl5 Pt3 N11 C19 130.0(7) .
Cl6 Pt3 N11 C19 -47.7(7) .
N14 Pt3 N11 C23 -135.3(7) .
N12 Pt3 N11 C23 49.8(7) .
Cl5 Pt3 N11 C23 -46.7(7) .
Cl6 Pt3 N11 C23 135.6(7) .
N13 Pt3 N12 C24 4.4(7) .
N14 Pt3 N12 C24 31.1(18) .
N11 Pt3 N12 C24 -172.4(6) .
Cl5 Pt3 N12 C24 -82.1(7) .
Cl6 Pt3 N12 C24 97.6(6) .
N14 Pt3 N13 C25 -150.7(7) .
N12 Pt3 N13 C25 23.4(6) .
Cl5 Pt3 N13 C25 120.3(6) .
Cl6 Pt3 N13 C25 -62.0(6) .
N14 Pt3 N13 C26 -18.2(6) .
N12 Pt3 N13 C26 156.0(7) .
Cl5 Pt3 N13 C26 -107.1(6) .
Cl6 Pt3 N13 C26 70.5(6) .
N13 Pt3 N14 C27 -11.1(7) .
N11 Pt3 N14 C27 165.6(7) .
N12 Pt3 N14 C27 -37.8(18) .
Cl5 Pt3 N14 C27 76.2(7) .
Cl6 Pt3 N14 C27 -104.0(7) .
N19 Pt4 N16 C28 -41.4(7) .
N17 Pt4 N16 C28 133.2(7) .
Cl8 Pt4 N16 C28 -130.2(7) .
Cl7 Pt4 N16 C28 47.5(7) .
N19 Pt4 N16 C32 136.2(7) .
N17 Pt4 N16 C32 -49.2(7) .
Cl8 Pt4 N16 C32 47.4(7) .
Cl7 Pt4 N16 C32 -134.9(7) .
N18 Pt4 N17 C33 -4.7(7) .
N19 Pt4 N17 C33 -32.1(18) .
N16 Pt4 N17 C33 172.1(6) .
Cl8 Pt4 N17 C33 81.9(7) .
Cl7 Pt4 N17 C33 -97.9(6) .
N19 Pt4 N18 C34 151.0(7) .
N17 Pt4 N18 C34 -23.0(6) .
Cl8 Pt4 N18 C34 -119.9(6) .
Cl7 Pt4 N18 C34 62.4(6) .
N19 Pt4 N18 C35 18.2(6) .
N17 Pt4 N18 C35 -155.8(7) .
Cl8 Pt4 N18 C35 107.2(6) .
Cl7 Pt4 N18 C35 -70.4(6) .
N18 Pt4 N19 C36 11.3(7) .
N17 Pt4 N19 C36 38.8(18) .
N16 Pt4 N19 C36 -165.4(7) .
Cl8 Pt4 N19 C36 -76.1(7) .
Cl7 Pt4 N19 C36 104.2(7) .
C5 N1 C1 C2 -3.2(14) .
Pt1 N1 C1 C2 175.6(7) .
N1 C1 C2 C3 1.6(15) .
C1 C2 C3 C4 -0.6(15) .
C1 C2 C3 N5 -178.5(9) .
N5 N5 C3 C4 -1.8(17) 2_666
N5 N5 C3 C2 176.1(11) 2_666
C2 C3 C4 C5 1.1(15) .
N5 C3 C4 C5 178.9(9) .
C1 N1 C5 C4 3.8(14) .
Pt1 N1 C5 C4 -175.1(7) .
C3 C4 C5 N1 -2.7(15) .
Pt1 N2 C6 C7 38.5(10) .
C8 N3 C7 C6 169.8(8) .
Pt1 N3 C7 C6 44.7(9) .
N2 C6 C7 N3 -55.0(11) .
C7 N3 C8 C9 -171.8(9) .
Pt1 N3 C8 C9 -46.6(9) .
N3 C8 C9 N4 52.0(11) .
Pt1 N4 C9 C8 -31.9(10) .
C14 N6 C10 C11 0.7(14) .
Pt2 N6 C10 C11 -176.3(7) .
N6 C10 C11 C12 0.6(14) .
C10 C11 C12 C13 -0.8(15) .
C10 C11 C12 N10 177.4(9) .
N10 N10 C12 C13 1.0(16) 2_676
N10 N10 C12 C11 -177.1(11) 2_676
C11 C12 C13 C14 -0.3(15) .
N10 C12 C13 C14 -178.3(9) .
C10 N6 C14 C13 -1.9(14) .
Pt2 N6 C14 C13 175.0(8) .
C12 C13 C14 N6 1.7(15) .
Pt2 N7 C15 C16 -37.5(10) .
N7 C15 C16 N8 53.7(11) .
C17 N8 C16 C15 -169.0(8) .
Pt2 N8 C16 C15 -43.7(9) .
C16 N8 C17 C18 172.2(8) .
Pt2 N8 C17 C18 46.9(8) .
N8 C17 C18 N9 -52.3(10) .
Pt2 N9 C18 C17 32.1(10) .
C23 N11 C19 C20 1.9(14) .
Pt3 N11 C19 C20 -174.8(7) .
N11 C19 C20 C21 -2.1(15) .
C19 C20 C21 C22 0.0(15) .
C19 C20 C21 N15 178.5(9) .
N15 N15 C21 C20 -0.2(16) 2_765
N15 N15 C21 C22 178.4(10) 2_765
C20 C21 C22 C23 2.1(14) .
N15 C21 C22 C23 -176.5(9) .
C19 N11 C23 C22 0.3(14) .
Pt3 N11 C23 C22 177.1(7) .
C21 C22 C23 N11 -2.3(15) .
Pt3 N12 C24 C25 -31.3(10) .
C26 N13 C25 C24 -172.9(8) .
Pt3 N13 C25 C24 -46.5(9) .
N12 C24 C25 N13 51.5(11) .
C25 N13 C26 C27 169.5(8) .
Pt3 N13 C26 C27 43.5(9) .
Pt3 N14 C27 C26 38.0(10) .
N13 C26 C27 N14 -53.8(11) .
C32 N16 C28 C29 -2.9(14) .
Pt4 N16 C28 C29 174.7(7) .
N16 C28 C29 C30 2.5(15) .
C28 C29 C30 C31 -0.7(15) .
C28 C29 C30 N20 -178.6(9) .
N20 N20 C30 C29 0.3(16) 2_775
N20 N20 C30 C31 -177.8(11) 2_775
C29 C30 C31 C32 -0.6(15) .
N20 C30 C31 C32 177.5(9) .
C28 N16 C32 C31 1.5(14) .
Pt4 N16 C32 C31 -176.1(7) .
C30 C31 C32 N16 0.2(15) .
Pt4 N17 C33 C34 31.3(10) .
C35 N18 C34 C33 172.5(8) .
Pt4 N18 C34 C33 46.1(9) .
N17 C33 C34 N18 -51.3(11) .
C34 N18 C35 C36 -169.9(8) .
Pt4 N18 C35 C36 -43.9(9) .
N18 C35 C36 N19 54.1(11) .
Pt4 N19 C36 C35 -38.2(10) .
C37B O33 C37A C38A 169(7) .
C37B O33 C37A C39A -13(3) .
C37A O33 C37B C39B -176(7) .
C37A O33 C37B C38B 10(3) .
C40A O34 C40B C41B -13(5) .
C40A O34 C40B C42B 170(10) .
C40B O34 C40A C41A -175(11) .
C40B O34 C40A C42A 10(5) .
